data_1559238
loop_
_publ_author_name
'Liu, Zhong'
'Tu, Xian-Shuang'
'Guo, Le-Tao'
'Wang, Xiao-Chen'

_publ_section_title
;
 Aluminum--Catalyzed Tunable Halodefluorination of Trifluoromethyl- and
 Difluoroalkyl-Substituted Olefins
;
_journal_name_full 'Chemical Science'
_journal_paper_doi 10.1039/D0SC03883K
_journal_year 2020
_chemical_formula_moiety 'C15 H11 Br2 F'
_chemical_formula_sum 'C15 H11 Br2 F'
_chemical_formula_weight 370.06
_chemical_properties_physical Heat-sensitive
_space_group_crystal_system triclinic
_space_group_IT_number 2
_space_group_name_Hall '-P 1'
_space_group_name_H-M_alt 'P -1'
_atom_sites_solution_hydrogens geom
_atom_sites_solution_primary dual
_audit_creation_date 2019-03-18
_audit_creation_method
;
Olex2 1.2
(compiled 2017.08.10 svn.r3458 for OlexSys, GUI svn.r5381)
;
_audit_update_record
;
2020-05-13 deposited with the CCDC.	2020-10-01 downloaded from the CCDC.
;
_cell_angle_alpha 93.858(5)
_cell_angle_beta 114.425(7)
_cell_angle_gamma 109.404(5)
_cell_formula_units_Z 2
_cell_length_a 8.7495(5)
_cell_length_b 9.7201(5)
_cell_length_c 9.7633(7)
_cell_measurement_reflns_used 6017
_cell_measurement_temperature 294.15
_cell_measurement_theta_max 28.6110
_cell_measurement_theta_min 3.6390
_cell_volume 692.53(9)
_computing_cell_refinement 'CrysAlisPro 1.171.39.46 (Rigaku OD, 2018)'
_computing_data_collection 'CrysAlisPro 1.171.39.46 (Rigaku OD, 2018)'
_computing_data_reduction 'CrysAlisPro 1.171.39.46 (Rigaku OD, 2018)'
_computing_molecular_graphics 'Olex2 (Dolomanov et al., 2009)'
_computing_publication_material 'Olex2 (Dolomanov et al., 2009)'
_computing_structure_refinement 'ShelXL (Sheldrick, 2015)'
_computing_structure_solution 'ShelXT (Sheldrick, 2015)'
_diffrn_ambient_temperature 294.15
_diffrn_detector PILT
_diffrn_measured_fraction_theta_full 0.997
_diffrn_measured_fraction_theta_max 0.991
_diffrn_measurement_details
;
List of Runs (angles in degrees, time in seconds):

  # Type    Start    End  Width  t~exp~   \w     \q     \k     \f   Frames
#--------------------------------------------------------------------------
  1  \w    -84.00  94.00   1.00   30.00    --    5.00  45.00   0.00  178
  2  \w    -97.00  81.00   1.00   30.00    --   -8.10  45.00  90.00  178
  3  \w    -95.00 -69.00   1.00   30.00    --   -8.10  45.00 120.00   26
  4  \w    -97.00 -46.00   1.00   30.00    --   -8.10  45.00 150.00   51
  5  \w     56.00  81.00   1.00   30.00    --   -8.10  45.00 150.00   25
  6  \w    -96.00  25.00   1.00   30.00    --   -8.10  45.00  30.00  121
  7  \w    -15.00  45.00   1.00   30.00    --   -8.10  45.00  90.00   60
  8  \w    -51.00  80.00   1.00   30.00    --   -8.10  45.00 120.00  131
  9  \w      4.00  80.00   1.00   30.00    --   -8.10  45.00  -5.74   76
 10  \w    -70.00 -44.00   1.00   30.00    --   -8.10  45.00  -5.74   26
;
_diffrn_measurement_device 'four-circle diffractometer'
_diffrn_measurement_device_type 'XtaLAB AFC10 (RCD3): fixed-chi single'
_diffrn_measurement_method '\w scans'
_diffrn_orient_matrix_type 'CrysAlisPro convention (1999,Acta A55,543-557)'
_diffrn_orient_matrix_UB_11 0.0209536000
_diffrn_orient_matrix_UB_12 0.0136746000
_diffrn_orient_matrix_UB_13 -0.0619252000
_diffrn_orient_matrix_UB_21 -0.0685108000
_diffrn_orient_matrix_UB_22 -0.0714596000
_diffrn_orient_matrix_UB_23 -0.0462922000
_diffrn_orient_matrix_UB_31 -0.0653588000
_diffrn_orient_matrix_UB_32 0.0324432000
_diffrn_orient_matrix_UB_33 -0.0277870000
_diffrn_radiation_monochromator mirror
_diffrn_radiation_probe x-ray
_diffrn_radiation_type MoK\a
_diffrn_radiation_wavelength 0.71073
_diffrn_reflns_av_R_equivalents 0.0570
_diffrn_reflns_av_unetI/netI 0.0353
_diffrn_reflns_Laue_measured_fraction_full 0.997
_diffrn_reflns_Laue_measured_fraction_max 0.991
_diffrn_reflns_limit_h_max 11
_diffrn_reflns_limit_h_min -11
_diffrn_reflns_limit_k_max 11
_diffrn_reflns_limit_k_min -12
_diffrn_reflns_limit_l_max 13
_diffrn_reflns_limit_l_min -13
_diffrn_reflns_number 19699
_diffrn_reflns_point_group_measured_fraction_full 0.997
_diffrn_reflns_point_group_measured_fraction_max 0.991
_diffrn_reflns_theta_full 25.242
_diffrn_reflns_theta_max 28.273
_diffrn_reflns_theta_min 3.658
_diffrn_source 'Rotating-anode X-ray tube'
_diffrn_source_type 'Rigaku (Mo) X-ray Source'
_exptl_absorpt_coefficient_mu 5.843
_exptl_absorpt_correction_T_max 1.00000
_exptl_absorpt_correction_T_min 0.49958
_exptl_absorpt_correction_type multi-scan
_exptl_absorpt_process_details
;
CrysAlisPro 1.171.39.46 (Rigaku Oxford Diffraction, 2018)
Empirical absorption correction using spherical harmonics,
 implemented in SCALE3 ABSPACK scaling algorithm.
;
_exptl_crystal_colour colorless
_exptl_crystal_colour_primary colourless
_exptl_crystal_density_diffrn 1.775
_exptl_crystal_description prism
_exptl_crystal_F_000 360
_exptl_crystal_size_max 0.22
_exptl_crystal_size_mid 0.18
_exptl_crystal_size_min 0.16
_refine_diff_density_max 0.319
_refine_diff_density_min -0.491
_refine_diff_density_rms 0.059
_refine_ls_extinction_coef 0.0043(11)
_refine_ls_extinction_expression Fc^*^=kFc[1+0.001xFc^2^\l^3^/sin(2\q)]^-1/4^
_refine_ls_extinction_method 'SHELXL-2018/3 (Sheldrick 2018)'
_refine_ls_goodness_of_fit_ref 1.017
_refine_ls_hydrogen_treatment constr
_refine_ls_matrix_type full
_refine_ls_number_parameters 164
_refine_ls_number_reflns 3400
_refine_ls_number_restraints 0
_refine_ls_restrained_S_all 1.017
_refine_ls_R_factor_all 0.0490
_refine_ls_R_factor_gt 0.0287
_refine_ls_shift/su_max 0.001
_refine_ls_shift/su_mean 0.000
_refine_ls_structure_factor_coef Fsqd
_refine_ls_weighting_details 'w=1/[\s^2^(Fo^2^)+(0.0355P)^2^+0.1251P] where P=(Fo^2^+2Fc^2^)/3'
_refine_ls_weighting_scheme calc
_refine_ls_wR_factor_gt 0.0680
_refine_ls_wR_factor_ref 0.0741
_reflns_Friedel_coverage 0.000
_reflns_number_gt 2542
_reflns_number_total 3400
_reflns_threshold_expression 'I > 2\s(I)'
_cod_data_source_file d0sc03883k2.cif
_cod_data_source_block m20190315a
_cod_original_cell_volume 692.53(8)
_cod_database_code 1559238
_shelx_shelxl_version_number 2018/3
_shelx_space_group_comment
;
The symmetry employed for this shelxl refinement is uniquely defined
by the following loop, which should always be used as a source of
symmetry information in preference to the above space-group names.
They are only intended as comments.
;
_shelx_estimated_absorpt_t_max 0.455
_shelx_estimated_absorpt_t_min 0.360
_reflns_odcompleteness_completeness 99.10
_reflns_odcompleteness_iscentric 1
_reflns_odcompleteness_theta 28.22
_olex2_refinement_description
;
1. Fixed Uiso
 At 1.2 times of:
  All C(H) groups, All C(H,H) groups
2.a Secondary CH2 refined with riding coordinates:
 C3(H3A,H3B)
2.b Aromatic/amide H refined with riding coordinates:
 C8(H8), C15(H15), C5(H5), C9(H9), C6(H6), C14(H14), C13(H13), C11(H11),
 C12(H12)
;
_olex2_submission_special_instructions 'No special instructions were received'
_oxdiff_exptl_absorpt_empirical_details
;
Empirical correction (ABSPACK) includes:
- Absorption correction using spherical harmonics
- Frame scaling
;
_oxdiff_exptl_absorpt_empirical_full_max 2.330
_oxdiff_exptl_absorpt_empirical_full_min 0.434

loop_
_space_group_symop_operation_xyz
'x, y, z'
'-x, -y, -z'

loop_
_atom_site_label
_atom_site_type_symbol
_atom_site_fract_x
_atom_site_fract_y
_atom_site_fract_z
_atom_site_U_iso_or_equiv
_atom_site_adp_type
_atom_site_occupancy
_atom_site_site_symmetry_order
_atom_site_calc_flag
_atom_site_refinement_flags_posn
_atom_site_refinement_flags_adp
_atom_site_refinement_flags_occupancy
_atom_site_disorder_assembly
_atom_site_disorder_group
Br2 Br 0.93599(3) 0.72209(3) 0.22787(3) 0.05147(10) Uani 1 1 d . . . . .
Br1 Br 0.87873(4) 0.88120(3) 0.61761(3) 0.06798(12) Uani 1 1 d . . . . .
F1 F 0.7687(3) 0.59562(18) 0.63050(19) 0.0752(5) Uani 1 1 d . . . . .
C7 C 0.4886(3) 0.1291(3) 0.2269(3) 0.0429(5) Uani 1 1 d . . . . .
C2 C 0.7202(3) 0.6117(3) 0.3793(3) 0.0448(5) Uani 1 1 d . . . . .
C4 C 0.6433(3) 0.4446(3) 0.3253(3) 0.0445(5) Uani 1 1 d . . . . .
C10 C 0.4027(3) -0.0386(3) 0.1780(3) 0.0446(5) Uani 1 1 d . . . . .
C8 C 0.6577(3) 0.2044(3) 0.3562(3) 0.0474(5) Uani 1 1 d . . . . .
H8 H 0.720997 0.149548 0.410721 0.057 Uiso 1 1 calc R . . . .
C3 C 0.7278(3) 0.7046(3) 0.2657(3) 0.0470(5) Uani 1 1 d . . . . .
H3A H 0.739438 0.803780 0.305157 0.056 Uiso 1 1 calc R . . . .
H3B H 0.615250 0.658854 0.169112 0.056 Uiso 1 1 calc R . . . .
C15 C 0.4212(3) -0.1242(3) 0.2868(3) 0.0494(6) Uani 1 1 d . . . . .
H15 H 0.490478 -0.076590 0.391603 0.059 Uiso 1 1 calc R . . . .
C5 C 0.4774(3) 0.3696(3) 0.1931(3) 0.0511(6) Uani 1 1 d . . . . .
H5 H 0.416549 0.424444 0.135604 0.061 Uiso 1 1 calc R . . . .
C9 C 0.7338(3) 0.3593(3) 0.4055(3) 0.0476(5) Uani 1 1 d . . . . .
H9 H 0.846527 0.406898 0.493188 0.057 Uiso 1 1 calc R . . . .
C6 C 0.4014(3) 0.2154(3) 0.1457(3) 0.0516(6) Uani 1 1 d . . . . .
H6 H 0.289181 0.167964 0.057470 0.062 Uiso 1 1 calc R . . . .
C14 C 0.3385(4) -0.2794(3) 0.2425(3) 0.0552(6) Uani 1 1 d . . . . .
H14 H 0.352165 -0.335095 0.317282 0.066 Uiso 1 1 calc R . . . .
C1 C 0.7784(4) 0.6755(3) 0.5259(3) 0.0527(6) Uani 1 1 d . . . . .
C13 C 0.2367(3) -0.3508(3) 0.0891(4) 0.0607(7) Uani 1 1 d . . . . .
H13 H 0.180561 -0.455114 0.059707 0.073 Uiso 1 1 calc R . . . .
C11 C 0.2987(4) -0.1131(3) 0.0217(3) 0.0607(7) Uani 1 1 d . . . . .
H11 H 0.283837 -0.058082 -0.053761 0.073 Uiso 1 1 calc R . . . .
C12 C 0.2169(4) -0.2692(4) -0.0219(4) 0.0698(8) Uani 1 1 d . . . . .
H12 H 0.148927 -0.318360 -0.126331 0.084 Uiso 1 1 calc R . . . .

loop_
_atom_site_aniso_label
_atom_site_aniso_U_11
_atom_site_aniso_U_22
_atom_site_aniso_U_33
_atom_site_aniso_U_23
_atom_site_aniso_U_13
_atom_site_aniso_U_12
Br2 0.05007(15) 0.05638(17) 0.05308(16) 0.01754(11) 0.02672(12) 0.02246(12)
Br1 0.0842(2) 0.04348(16) 0.0667(2) 0.00848(12) 0.03379(16) 0.01671(14)
F1 0.1169(14) 0.0539(9) 0.0563(9) 0.0222(7) 0.0481(9) 0.0237(9)
C7 0.0456(12) 0.0419(12) 0.0416(12) 0.0115(9) 0.0209(10) 0.0166(10)
C2 0.0464(12) 0.0443(12) 0.0490(13) 0.0170(10) 0.0243(11) 0.0199(10)
C4 0.0495(13) 0.0428(12) 0.0459(13) 0.0162(10) 0.0244(11) 0.0197(10)
C10 0.0418(12) 0.0445(13) 0.0475(13) 0.0105(10) 0.0218(11) 0.0156(10)
C8 0.0503(13) 0.0443(13) 0.0480(13) 0.0186(10) 0.0184(11) 0.0233(11)
C3 0.0503(13) 0.0456(13) 0.0558(14) 0.0210(11) 0.0279(11) 0.0254(11)
C15 0.0583(14) 0.0470(13) 0.0497(13) 0.0136(11) 0.0296(12) 0.0225(12)
C5 0.0518(14) 0.0505(14) 0.0497(13) 0.0192(11) 0.0167(11) 0.0260(12)
C9 0.0436(12) 0.0432(13) 0.0455(13) 0.0120(10) 0.0134(10) 0.0140(10)
C6 0.0463(13) 0.0505(14) 0.0449(13) 0.0109(11) 0.0097(11) 0.0187(11)
C14 0.0583(15) 0.0466(14) 0.0757(18) 0.0231(13) 0.0401(14) 0.0247(12)
C1 0.0637(16) 0.0394(13) 0.0578(15) 0.0166(11) 0.0330(13) 0.0163(11)
C13 0.0457(14) 0.0400(13) 0.089(2) 0.0035(14) 0.0307(14) 0.0108(11)
C11 0.0643(17) 0.0513(15) 0.0507(15) 0.0076(12) 0.0200(13) 0.0143(13)
C12 0.0584(17) 0.0605(18) 0.0639(18) -0.0050(15) 0.0158(14) 0.0129(14)

loop_
_atom_type_symbol
_atom_type_description
_atom_type_scat_dispersion_real
_atom_type_scat_dispersion_imag
_atom_type_scat_source
C C 0.0033 0.0016 'International Tables Vol C Tables 4.2.6.8 and 6.1.1.4'
H H 0.0000 0.0000 'International Tables Vol C Tables 4.2.6.8 and 6.1.1.4'
Br Br -0.2901 2.4595 'International Tables Vol C Tables 4.2.6.8 and 6.1.1.4'
F F 0.0171 0.0103 'International Tables Vol C Tables 4.2.6.8 and 6.1.1.4'

loop_
_geom_angle_atom_site_label_1
_geom_angle_atom_site_label_2
_geom_angle_atom_site_label_3
_geom_angle
_geom_angle_site_symmetry_1
_geom_angle_site_symmetry_3
_geom_angle_publ_flag
C8 C7 C10 121.3(2) . . ?
C8 C7 C6 117.5(2) . . ?
C6 C7 C10 121.2(2) . . ?
C3 C2 C4 118.9(2) . . ?
C1 C2 C4 120.4(2) . . ?
C1 C2 C3 120.7(2) . . ?
C5 C4 C2 120.5(2) . . ?
C5 C4 C9 117.9(2) . . ?
C9 C4 C2 121.6(2) . . ?
C15 C10 C7 120.8(2) . . ?
C15 C10 C11 118.2(2) . . ?
C11 C10 C7 121.0(2) . . ?
C7 C8 H8 119.3 . . ?
C9 C8 C7 121.4(2) . . ?
C9 C8 H8 119.3 . . ?
Br2 C3 H3A 109.6 . . ?
Br2 C3 H3B 109.6 . . ?
C2 C3 Br2 110.39(16) . . ?
C2 C3 H3A 109.6 . . ?
C2 C3 H3B 109.6 . . ?
H3A C3 H3B 108.1 . . ?
C10 C15 H15 119.4 . . ?
C14 C15 C10 121.1(2) . . ?
C14 C15 H15 119.4 . . ?
C4 C5 H5 119.4 . . ?
C6 C5 C4 121.1(2) . . ?
C6 C5 H5 119.4 . . ?
C4 C9 H9 119.7 . . ?
C8 C9 C4 120.7(2) . . ?
C8 C9 H9 119.7 . . ?
C7 C6 H6 119.3 . . ?
C5 C6 C7 121.4(2) . . ?
C5 C6 H6 119.3 . . ?
C15 C14 H14 120.0 . . ?
C13 C14 C15 120.1(3) . . ?
C13 C14 H14 120.0 . . ?
F1 C1 Br1 110.05(17) . . ?
C2 C1 Br1 127.4(2) . . ?
C2 C1 F1 122.5(2) . . ?
C14 C13 H13 119.9 . . ?
C14 C13 C12 120.3(3) . . ?
C12 C13 H13 119.9 . . ?
C10 C11 H11 119.8 . . ?
C12 C11 C10 120.3(3) . . ?
C12 C11 H11 119.8 . . ?
C13 C12 C11 120.0(3) . . ?
C13 C12 H12 120.0 . . ?
C11 C12 H12 120.0 . . ?

loop_
_geom_bond_atom_site_label_1
_geom_bond_atom_site_label_2
_geom_bond_distance
_geom_bond_site_symmetry_2
_geom_bond_publ_flag
Br2 C3 1.960(2) . ?
Br1 C1 1.874(2) . ?
F1 C1 1.337(3) . ?
C7 C10 1.494(3) . ?
C7 C8 1.389(3) . ?
C7 C6 1.389(3) . ?
C2 C4 1.494(3) . ?
C2 C3 1.485(3) . ?
C2 C1 1.327(4) . ?
C4 C5 1.387(3) . ?
C4 C9 1.393(3) . ?
C10 C15 1.384(3) . ?
C10 C11 1.395(4) . ?
C8 H8 0.9300 . ?
C8 C9 1.383(3) . ?
C3 H3A 0.9700 . ?
C3 H3B 0.9700 . ?
C15 H15 0.9300 . ?
C15 C14 1.383(3) . ?
C5 H5 0.9300 . ?
C5 C6 1.376(4) . ?
C9 H9 0.9300 . ?
C6 H6 0.9300 . ?
C14 H14 0.9300 . ?
C14 C13 1.366(4) . ?
C13 H13 0.9300 . ?
C13 C12 1.373(5) . ?
C11 H11 0.9300 . ?
C11 C12 1.392(4) . ?
C12 H12 0.9300 . ?

loop_
_geom_torsion_atom_site_label_1
_geom_torsion_atom_site_label_2
_geom_torsion_atom_site_label_3
_geom_torsion_atom_site_label_4
_geom_torsion
_geom_torsion_site_symmetry_1
_geom_torsion_site_symmetry_2
_geom_torsion_site_symmetry_3
_geom_torsion_site_symmetry_4
_geom_torsion_publ_flag
C7 C10 C15 C14 178.5(2) . . . . ?
C7 C10 C11 C12 -178.9(3) . . . . ?
C7 C8 C9 C4 -0.8(4) . . . . ?
C2 C4 C5 C6 -177.3(2) . . . . ?
C2 C4 C9 C8 178.1(2) . . . . ?
C4 C2 C3 Br2 -78.8(2) . . . . ?
C4 C2 C1 Br1 -179.93(18) . . . . ?
C4 C2 C1 F1 -1.2(4) . . . . ?
C4 C5 C6 C7 -0.9(4) . . . . ?
C10 C7 C8 C9 -177.2(2) . . . . ?
C10 C7 C6 C5 178.0(2) . . . . ?
C10 C15 C14 C13 0.2(4) . . . . ?
C10 C11 C12 C13 0.8(4) . . . . ?
C8 C7 C10 C15 36.3(3) . . . . ?
C8 C7 C10 C11 -145.0(3) . . . . ?
C8 C7 C6 C5 -1.3(4) . . . . ?
C3 C2 C4 C5 -48.6(3) . . . . ?
C3 C2 C4 C9 131.9(2) . . . . ?
C3 C2 C1 Br1 -0.8(4) . . . . ?
C3 C2 C1 F1 177.9(2) . . . . ?
C15 C10 C11 C12 -0.2(4) . . . . ?
C15 C14 C13 C12 0.4(4) . . . . ?
C5 C4 C9 C8 -1.4(4) . . . . ?
C9 C4 C5 C6 2.2(4) . . . . ?
C6 C7 C10 C15 -142.9(3) . . . . ?
C6 C7 C10 C11 35.8(4) . . . . ?
C6 C7 C8 C9 2.1(4) . . . . ?
C14 C13 C12 C11 -0.9(4) . . . . ?
C1 C2 C4 C5 130.5(3) . . . . ?
C1 C2 C4 C9 -49.0(4) . . . . ?
C1 C2 C3 Br2 102.1(2) . . . . ?
C11 C10 C15 C14 -0.3(4) . . . . ?
